data_7716862
loop_
_publ_author_name
'Mangue, Jordan'
'Wehrung, Iris'
'P&#xe9;caut, Jacques'
'M&#xe9;nage, St&#xe9;phane'
'Orio, Maylis'
'Torelli, St&#xe9;phane'

_publ_section_title
;
 Bio-inspired copper complexes with Cu<sub>2</sub>S cores: (solvent)
 effects on oxygen reduction reactions.
;
_journal_issue 37
_journal_name_full 'Dalton transactions (Cambridge, England : 2003)'
_journal_page_first 15576
_journal_page_last 15582
_journal_paper_doi 10.1039/d4dt01629g
_journal_volume 53
_journal_year 2024
_chemical_formula_moiety 'C36 H35 Cu2 F3 N4 O3 S2, C F3 O3 S, C3 H6 O'
_chemical_formula_sum 'C40 H41 Cu2 F6 N4 O7 S3'
_chemical_formula_weight 1027.03
_space_group_crystal_system triclinic
_space_group_IT_number 2
_space_group_name_Hall '-P 1'
_space_group_name_H-M_alt 'P -1'
_atom_sites_solution_hydrogens mixed
_audit_creation_date 2023-11-30
_audit_creation_method
;
Olex2 1.3-ac4
(compiled 2019.10.09 svn.r3662 for Rigaku Oxford Diffraction, GUI svn.r5959)
;
_audit_update_record
;
2024-04-10 deposited with the CCDC.	2024-08-20 downloaded from the CCDC.
;
_cell_angle_alpha 71.825(3)
_cell_angle_beta 89.191(3)
_cell_angle_gamma 79.823(3)
_cell_formula_units_Z 2
_cell_length_a 11.0301(4)
_cell_length_b 13.4863(5)
_cell_length_c 15.6024(5)
_cell_measurement_reflns_used 6711
_cell_measurement_temperature 150.1(5)
_cell_measurement_theta_max 31.3520
_cell_measurement_theta_min 2.2740
_cell_volume 2168.36(14)
_computing_cell_refinement 'CrysAlisPro 1.171.38.41r (Rigaku OD, 2015)'
_computing_data_collection 'CrysAlisPro 1.171.38.41r (Rigaku OD, 2015)'
_computing_data_reduction 'CrysAlisPro 1.171.38.41r (Rigaku OD, 2015)'
_computing_molecular_graphics 'Olex2 1.3-ac4 (Dolomanov et al., 2009)'
_computing_publication_material 'Olex2 1.3-ac4 (Dolomanov et al., 2009)'
_computing_structure_refinement 'ShelXL 2018/3 (Sheldrick, 2015)'
_computing_structure_solution 'SIR2004 (Burla et al., 2007)'
_diffrn_ambient_environment N~2~
_diffrn_ambient_temperature 150.1(5)
_diffrn_detector 'CCD plate'
_diffrn_detector_area_resol_mean 15.9653
_diffrn_detector_type Sapphire3
_diffrn_measured_fraction_theta_full 1.000
_diffrn_measured_fraction_theta_max 0.989
_diffrn_measurement_details
;
List of Runs (angles in degrees, time in seconds):

  # Type    Start    End  Width  t~exp~   \w     \q     \k     \f   Frames
#--------------------------------------------------------------------------
  1  \w     35.00 102.00   1.00   10.00    --   25.72 178.00 120.00   67
  2  \w    -11.00  77.00   1.00   10.00    --   25.72-116.00 -18.00   88
  3  \w    -79.00  11.00   1.00   10.00    --  -26.97 116.00  70.00   90
  4  \w    -53.00  45.00   1.00   10.00    --  -26.97  37.00-120.00   98
  5  \w    -99.00  -1.00   1.00   10.00    --  -26.97 -37.00  60.00   98
  6  \w    -97.00 -48.00   1.00   10.00    --  -26.97 -77.00-120.00   49
;
_diffrn_measurement_device 'four-circle diffractometer'
_diffrn_measurement_device_type 'Xcalibur, Sapphire3'
_diffrn_measurement_method '\w scans'
_diffrn_orient_matrix_type 'CrysAlisPro convention (1999,Acta A55,543-557)'
_diffrn_orient_matrix_UB_11 -0.0209371000
_diffrn_orient_matrix_UB_12 -0.0274066000
_diffrn_orient_matrix_UB_13 0.0425304000
_diffrn_orient_matrix_UB_21 0.0304659000
_diffrn_orient_matrix_UB_22 0.0292420000
_diffrn_orient_matrix_UB_23 0.0207706000
_diffrn_orient_matrix_UB_31 -0.0539462000
_diffrn_orient_matrix_UB_32 0.0395255000
_diffrn_orient_matrix_UB_33 -0.0073217000
_diffrn_radiation_monochromator graphite
_diffrn_radiation_probe x-ray
_diffrn_radiation_type 'Mo K\a'
_diffrn_radiation_wavelength 0.71073
_diffrn_reflns_av_R_equivalents 0.0362
_diffrn_reflns_av_unetI/netI 0.0658
_diffrn_reflns_Laue_measured_fraction_full 1.000
_diffrn_reflns_Laue_measured_fraction_max 0.989
_diffrn_reflns_limit_h_max 11
_diffrn_reflns_limit_h_min -15
_diffrn_reflns_limit_k_max 19
_diffrn_reflns_limit_k_min -19
_diffrn_reflns_limit_l_max 22
_diffrn_reflns_limit_l_min -22
_diffrn_reflns_number 26420
_diffrn_reflns_point_group_measured_fraction_full 1.000
_diffrn_reflns_point_group_measured_fraction_max 0.989
_diffrn_reflns_theta_full 25.242
_diffrn_reflns_theta_max 30.506
_diffrn_reflns_theta_min 1.878
_diffrn_source 'fine-focus sealed X-ray tube'
_diffrn_source_type 'Enhance (Mo) X-ray Source'
_exptl_absorpt_coefficient_mu 1.204
_exptl_absorpt_correction_T_max 0.931
_exptl_absorpt_correction_T_min 0.877
_exptl_absorpt_correction_type analytical
_exptl_absorpt_process_details
;
CrysAlisPro 1.171.38.41r (Rigaku Oxford Diffraction, 2015)
Analytical numeric absorption correction using a multifaceted crystal
			model based on expressions derived by R.C. Clark & J.S. Reid.
(Clark, R. C. & Reid, J. S. (1995). Acta Cryst. A51, 887-897)
Empirical absorption correction using spherical harmonics,
 implemented in SCALE3 ABSPACK scaling algorithm.
;
_exptl_crystal_colour 'lustrous black'
_exptl_crystal_density_diffrn 1.573
_exptl_crystal_description irregular
_exptl_crystal_F_000 1050
_exptl_crystal_size_max 0.284
_exptl_crystal_size_mid 0.244
_exptl_crystal_size_min 0.142
_refine_diff_density_max 1.794
_refine_diff_density_min -1.386
_refine_diff_density_rms 0.106
_refine_ls_extinction_method none
_refine_ls_goodness_of_fit_ref 1.026
_refine_ls_hydrogen_treatment mixed
_refine_ls_matrix_type full
_refine_ls_number_parameters 786
_refine_ls_number_reflns 13107
_refine_ls_number_restraints 422
_refine_ls_restrained_S_all 1.033
_refine_ls_R_factor_all 0.0863
_refine_ls_R_factor_gt 0.0574
_refine_ls_shift/su_max 0.001
_refine_ls_shift/su_mean 0.000
_refine_ls_structure_factor_coef Fsqd
_refine_ls_weighting_details 'w=1/[\s^2^(Fo^2^)+(0.0593P)^2^+3.2910P] where P=(Fo^2^+2Fc^2^)/3'
_refine_ls_weighting_scheme calc
_refine_ls_wR_factor_gt 0.1308
_refine_ls_wR_factor_ref 0.1463
_reflns_Friedel_coverage 0.000
_reflns_number_gt 9406
_reflns_number_total 13107
_reflns_threshold_expression 'I > 2\s(I)'
_cod_data_source_file d4dt01629g2.cif
_cod_data_source_block mj157
_cod_depositor_comments 'Adding full bibliography for 7716861--7716862.cif.'
_cod_original_cell_volume 2168.37(14)
_cod_database_code 7716862
_shelx_shelxl_version_number 2018/3
_chemical_oxdiff_formula 'C37 H37 Cu2 F6 N4 O7 S3'
_shelx_space_group_comment
;
The symmetry employed for this shelxl refinement is uniquely defined
by the following loop, which should always be used as a source of
symmetry information in preference to the above space-group names.
They are only intended as comments.
;
_reflns_odcompleteness_completeness 98.91
_reflns_odcompleteness_iscentric 1
_reflns_odcompleteness_theta 30.44
_olex2_refinement_description
;
1. Fixed Uiso
 At 1.5 times of:
  All C(H,H,H) groups
2. Restrained distances
 C5S-S5
 1.83 with sigma of 0.01
3. Uiso/Uaniso restraints and constraints
F3S4 \\sim S4 \\sim O1S4 \\sim O2S4 \\sim O3S4 \\sim C4S \\sim F1S4 \\sim F2S4
\\sim O2S5 \\sim S5 \\sim O1S5 \\sim O3S5 \\sim C5S \\sim F1S5 \\sim F2S5 \\sim
F3S5 \\sim O3S3 \\sim S3 \\sim O1S3 \\sim O2S3 \\sim C3S \\sim F1S3 \\sim F2S3
\\sim F3S3: within 1.7A with sigma of 0.005 and sigma for terminal atoms of
0.005 within 1.7A
4. Others
 1*[Sof(S3)+Sof(F1S3)+Sof(F2S3)+Sof(F3S3)+Sof(O1S3)+Sof(O2S3)+Sof(O3S3)+
 Sof(C3S)]+1*[Sof(S4)+Sof(F1S4)+Sof(F2S4)+Sof(F3S4)+Sof(O1S4)+Sof(O2S4)+
 Sof(O3S4)+Sof(C4S)]+1*[Sof(S5)+Sof(F1S5)+Sof(F2S5)+Sof(F3S5)+Sof(O1S5)+
 Sof(O2S5)+Sof(O3S5)+Sof(C5S)]=1 with esd of 0.000001
 Sof(S3)=Sof(F1S3)=Sof(F2S3)=Sof(F3S3)=Sof(O1S3)=Sof(O2S3)=Sof(O3S3)=Sof(C3S)=
 FVAR(1)
 Sof(S4)=Sof(F1S4)=Sof(F2S4)=Sof(F3S4)=Sof(O1S4)=Sof(O2S4)=Sof(O3S4)=Sof(C4S)=
 FVAR(2)
 Sof(S5)=Sof(F1S5)=Sof(F2S5)=Sof(F3S5)=Sof(O1S5)=Sof(O2S5)=Sof(O3S5)=Sof(C5S)=
 FVAR(3)
5.a :
 S3(F1S3,F2S3,F3S3,O1S3,O2S3,O3S3,C3S), S4(F1S4,F2S4,F3S4,O1S4,O2S4,O3S4,C4S),
 S5(F1S5,F2S5,F3S5,O1S5,O2S5,O3S5,C5S)
5.b Idealised Me refined as rotating group:
 C7(H7A,H7B,H7C), C42(H42A,H42B,H42C), C43(H43A,H43B,H43C)
;
_olex2_submission_special_instructions 'No special instructions were received'
_oxdiff_exptl_absorpt_empirical_details
;
Empirical correction (ABSPACK) includes:
- Absorption correction using spherical harmonics
- Frame scaling
;
_oxdiff_exptl_absorpt_empirical_full_max 1.119
_oxdiff_exptl_absorpt_empirical_full_min 0.950

loop_
_space_group_symop_operation_xyz
'x, y, z'
'-x, -y, -z'

loop_
_atom_site_label
_atom_site_type_symbol
_atom_site_fract_x
_atom_site_fract_y
_atom_site_fract_z
_atom_site_U_iso_or_equiv
_atom_site_adp_type
_atom_site_occupancy
_atom_site_site_symmetry_order
_atom_site_calc_flag
_atom_site_refinement_flags_posn
_atom_site_refinement_flags_adp
_atom_site_refinement_flags_occupancy
_atom_site_disorder_assembly
_atom_site_disorder_group
Cu1 Cu 0.54329(3) 0.67879(3) 0.71032(2) 0.01768(9) Uani 1 1 d . . . . .
Cu2 Cu 0.57728(4) 0.79385(3) 0.80675(3) 0.01949(10) Uani 1 1 d . . . . .
S1 S 0.46360(7) 0.67308(6) 0.84004(5) 0.01676(14) Uani 1 1 d . . . . .
S2 S 0.36037(8) 0.89736(6) 0.60986(6) 0.02488(17) Uani 1 1 d . . . . .
F1S2 F 0.1976(3) 0.8412(2) 0.7298(2) 0.0660(9) Uani 1 1 d . . . . .
F2S2 F 0.1324(3) 0.8763(3) 0.5937(3) 0.0776(10) Uani 1 1 d . . . . .
F3S2 F 0.1549(3) 1.0016(2) 0.6451(3) 0.0809(12) Uani 1 1 d . . . . .
O1S2 O 0.3966(2) 0.78610(19) 0.61768(16) 0.0285(5) Uani 1 1 d . . . . .
O2S2 O 0.4236(3) 0.9293(2) 0.6739(2) 0.0402(7) Uani 1 1 d . . . . .
O3S2 O 0.3477(3) 0.9674(2) 0.51920(19) 0.0460(8) Uani 1 1 d . . . . .
C2S C 0.2023(4) 0.9039(3) 0.6469(3) 0.0434(11) Uani 1 1 d . . . . .
N1 N 0.5644(2) 0.52180(19) 0.72080(16) 0.0164(5) Uani 1 1 d . . . . .
N2 N 0.6654(3) 0.6843(2) 0.61730(18) 0.0214(5) Uani 1 1 d . . . . .
N3 N 0.6394(2) 0.78079(19) 0.93807(17) 0.0182(5) Uani 1 1 d . . . . .
N4 N 0.7098(3) 0.8735(2) 0.76795(19) 0.0235(6) Uani 1 1 d . . . . .
C1 C 0.5829(3) 0.5701(2) 0.90680(19) 0.0152(5) Uani 1 1 d . . . . .
C2 C 0.6126(3) 0.4747(2) 0.88676(19) 0.0155(5) Uani 1 1 d . . . . .
C3 C 0.7059(3) 0.3956(2) 0.9378(2) 0.0184(6) Uani 1 1 d . . . . .
H3 H 0.726(3) 0.334(3) 0.923(3) 0.026(10) Uiso 1 1 d . . . . .
C4 C 0.7695(3) 0.4076(2) 1.0087(2) 0.0197(6) Uani 1 1 d . . . . .
C5 C 0.7384(3) 0.5031(2) 1.0276(2) 0.0189(6) Uani 1 1 d . . . . .
H5 H 0.776(3) 0.513(3) 1.072(3) 0.021(9) Uiso 1 1 d . . . . .
C6 C 0.6459(3) 0.5846(2) 0.97763(19) 0.0168(6) Uani 1 1 d . . . . .
C7 C 0.8679(3) 0.3197(3) 1.0645(2) 0.0298(7) Uani 1 1 d . . . . .
H7A H 0.864082 0.255435 1.051190 0.045 Uiso 1 1 calc R U . . .
H7B H 0.854959 0.309128 1.127428 0.045 Uiso 1 1 calc R U . . .
H7C H 0.947469 0.338573 1.050295 0.045 Uiso 1 1 calc R U . . .
C8 C 0.5429(3) 0.4541(2) 0.8135(2) 0.0179(6) Uani 1 1 d . . . . .
H8A H 0.456(3) 0.471(3) 0.818(2) 0.013(8) Uiso 1 1 d . . . . .
H8B H 0.566(4) 0.376(3) 0.819(3) 0.032(11) Uiso 1 1 d . . . . .
C9 C 0.6121(3) 0.6833(2) 1.0057(2) 0.0194(6) Uani 1 1 d . . . . .
H9A H 0.653(3) 0.673(3) 1.059(2) 0.016(8) Uiso 1 1 d . . . . .
H9B H 0.521(4) 0.698(3) 1.014(2) 0.023(9) Uiso 1 1 d . . . . .
C10 C 0.6942(3) 0.4966(2) 0.6965(2) 0.0183(6) Uani 1 1 d . . . . .
H10A H 0.744(3) 0.491(3) 0.747(2) 0.019(9) Uiso 1 1 d . . . . .
H10B H 0.715(4) 0.428(3) 0.683(3) 0.033(11) Uiso 1 1 d . . . . .
C11 C 0.7207(3) 0.5862(3) 0.6178(2) 0.0198(6) Uani 1 1 d . . . . .
C12 C 0.7971(3) 0.5725(3) 0.5499(2) 0.0277(7) Uani 1 1 d . . . . .
H12 H 0.831(4) 0.511(3) 0.552(3) 0.031(11) Uiso 1 1 d . . . . .
C13 C 0.8189(3) 0.6609(3) 0.4811(2) 0.0325(8) Uani 1 1 d . . . . .
H13 H 0.871(4) 0.654(3) 0.435(3) 0.030(10) Uiso 1 1 d . . . . .
C14 C 0.7645(4) 0.7599(3) 0.4824(2) 0.0335(8) Uani 1 1 d . . . . .
H14 H 0.778(3) 0.821(3) 0.440(3) 0.024(10) Uiso 1 1 d . . . . .
C15 C 0.6867(4) 0.7693(3) 0.5506(2) 0.0287(7) Uani 1 1 d . . . . .
H15 H 0.649(3) 0.831(3) 0.552(2) 0.020(9) Uiso 1 1 d . . . . .
C16 C 0.4750(3) 0.5117(3) 0.6531(2) 0.0203(6) Uani 1 1 d . . . . .
H16A H 0.494(3) 0.557(3) 0.593(2) 0.017(9) Uiso 1 1 d . . . . .
H16B H 0.394(4) 0.539(3) 0.668(3) 0.029(10) Uiso 1 1 d . . . . .
C17 C 0.4776(3) 0.3997(3) 0.6520(2) 0.0225(6) Uani 1 1 d . . . . .
C18 C 0.3977(3) 0.3392(3) 0.7041(2) 0.0273(7) Uani 1 1 d . . . . .
H18 H 0.339(4) 0.372(3) 0.736(3) 0.027(10) Uiso 1 1 d . . . . .
C19 C 0.4018(4) 0.2352(3) 0.7055(3) 0.0383(9) Uani 1 1 d . . . . .
H19 H 0.349(4) 0.197(4) 0.735(3) 0.045(13) Uiso 1 1 d . . . . .
C20 C 0.4835(4) 0.1916(3) 0.6539(3) 0.0449(11) Uani 1 1 d . . . . .
H20 H 0.490(4) 0.123(4) 0.654(3) 0.048(13) Uiso 1 1 d . . . . .
C21 C 0.5611(4) 0.2516(4) 0.6000(3) 0.0415(10) Uani 1 1 d . . . . .
H21 H 0.618(4) 0.226(4) 0.562(3) 0.051(14) Uiso 1 1 d . . . . .
C22 C 0.5584(4) 0.3556(3) 0.5988(2) 0.0302(8) Uani 1 1 d . . . . .
H22 H 0.609(4) 0.398(3) 0.563(3) 0.027(10) Uiso 1 1 d . . . . .
C23 C 0.7730(3) 0.7759(3) 0.9231(2) 0.0232(6) Uani 1 1 d . . . . .
H23A H 0.820(3) 0.781(3) 0.972(2) 0.015(8) Uiso 1 1 d . . . . .
H23B H 0.806(4) 0.710(3) 0.921(3) 0.033(11) Uiso 1 1 d . . . . .
C24 C 0.7917(3) 0.8590(2) 0.8363(2) 0.0226(6) Uani 1 1 d . . . . .
C25 C 0.8858(3) 0.9167(3) 0.8269(3) 0.0292(7) Uani 1 1 d . . . . .
H25 H 0.938(3) 0.908(3) 0.876(2) 0.017(9) Uiso 1 1 d . . . . .
C26 C 0.8961(4) 0.9918(3) 0.7441(3) 0.0354(9) Uani 1 1 d . . . . .
H26 H 0.950(5) 1.032(4) 0.729(3) 0.059(15) Uiso 1 1 d . . . . .
C27 C 0.8136(4) 1.0060(3) 0.6738(3) 0.0350(9) Uani 1 1 d . . . . .
H27 H 0.816(5) 1.051(4) 0.615(4) 0.065(16) Uiso 1 1 d . . . . .
C28 C 0.7212(4) 0.9461(3) 0.6883(2) 0.0290(7) Uani 1 1 d . . . . .
H28 H 0.655(4) 0.956(3) 0.640(3) 0.025(10) Uiso 1 1 d . . . . .
C29 C 0.5926(3) 0.8746(3) 0.9686(2) 0.0241(7) Uani 1 1 d . . . . .
H29A H 0.633(3) 0.861(3) 1.026(3) 0.024(10) Uiso 1 1 d . . . . .
H29B H 0.621(3) 0.937(3) 0.922(3) 0.025(10) Uiso 1 1 d . . . . .
C30 C 0.4547(3) 0.8980(2) 0.9708(2) 0.0223(6) Uani 1 1 d . . . . .
C31 C 0.3839(4) 0.9512(3) 0.8916(3) 0.0312(8) Uani 1 1 d . . . . .
H31 H 0.420(4) 0.976(3) 0.840(3) 0.027(10) Uiso 1 1 d . . . . .
C32 C 0.2567(4) 0.9754(4) 0.8928(4) 0.0457(11) Uani 1 1 d . . . . .
H32 H 0.208(4) 1.005(4) 0.840(3) 0.044(13) Uiso 1 1 d . . . . .
C33 C 0.1985(4) 0.9459(4) 0.9731(4) 0.0485(12) Uani 1 1 d . . . . .
H33 H 0.102(4) 0.961(3) 0.976(3) 0.038(11) Uiso 1 1 d . . . . .
S3 S 0.97852(8) 0.27327(7) 0.73517(6) 0.0268(2) Uani 0.8590(18) 1 d G U P A 1
F1S3 F 1.15821(17) 0.29481(17) 0.83311(12) 0.0492(7) Uani 0.8590(18) 1 d G U P A 1
F2S3 F 0.97720(19) 0.35911(16) 0.86355(12) 0.0538(7) Uani 0.8590(18) 1 d G U P A 1
F3S3 F 1.04056(19) 0.18876(16) 0.90767(11) 0.0537(8) Uani 0.8590(18) 1 d G U P A 1
O1S3 O 0.85456(13) 0.25713(14) 0.75693(10) 0.0430(8) Uani 0.8590(18) 1 d G U P A 1
O2S3 O 1.06120(14) 0.18419(12) 0.72009(10) 0.0342(7) Uani 0.8590(18) 1 d G U P A 1
O3S3 O 0.98788(15) 0.37508(11) 0.67299(9) 0.0388(7) Uani 0.8590(18) 1 d G U P A 1
C3S C 1.04041(12) 0.27933(11) 0.83991(8) 0.0406(8) Uani 0.8590(18) 1 d G U P A 1
C34 C 0.2669(4) 0.8922(3) 1.0522(4) 0.0436(11) Uani 1 1 d . . . . .
H34 H 0.240(4) 0.870(4) 1.105(3) 0.050(14) Uiso 1 1 d . . . . .
S4 S 1.0013(9) 0.2293(7) 0.8007(6) 0.0431(11) Uani 0.0997(17) 1 d G U P B 2
F1S4 F 0.9563(17) 0.4112(13) 0.8308(12) 0.0453(19) Uani 0.0997(17) 1 d G U P B 2
F2S4 F 1.1457(16) 0.3491(13) 0.8266(12) 0.0479(16) Uani 0.0997(17) 1 d G U P B 2
F3S4 F 1.0342(16) 0.4166(12) 0.7038(11) 0.0426(17) Uani 0.0997(17) 1 d G U P B 2
O1S4 O 1.0971(14) 0.1858(11) 0.7533(11) 0.0354(18) Uani 0.0997(17) 1 d G U P B 2
O2S4 O 0.8795(13) 0.2547(11) 0.7591(11) 0.0386(18) Uani 0.0997(17) 1 d G U P B 2
O3S4 O 1.0079(16) 0.1800(12) 0.8955(10) 0.0467(17) Uani 0.0997(17) 1 d G U P B 2
C4S C 1.0370(11) 0.3571(9) 0.7897(8) 0.0450(13) Uani 0.0997(17) 1 d G U P B 2
C35 C 0.3949(4) 0.8693(3) 1.0513(3) 0.0310(8) Uani 1 1 d . . . . .
H35 H 0.442(4) 0.839(3) 1.102(3) 0.023(10) Uiso 1 1 d . . . . .
S5 S 1.048(2) 0.3532(17) 0.7859(15) 0.0442(13) Uani 0.0413(16) 1 d DG U P C 3
F1S5 F 1.123(4) 0.149(2) 0.823(3) 0.0411(19) Uani 0.0413(16) 1 d G U P C 3
F2S5 F 1.189(3) 0.215(3) 0.916(2) 0.050(3) Uani 0.0413(16) 1 d G U P C 3
F3S5 F 1.001(3) 0.193(3) 0.919(2) 0.0444(19) Uani 0.0413(16) 1 d G U P C 3
O1S5 O 1.020(4) 0.418(2) 0.844(2) 0.0475(18) Uani 0.0413(16) 1 d G U P C 3
O2S5 O 0.944(3) 0.343(3) 0.736(2) 0.0407(14) Uani 0.0413(16) 1 d G U P C 3
O3S5 O 1.156(3) 0.368(3) 0.736(2) 0.0466(18) Uani 0.0413(16) 1 d G U P C 3
C5S C 1.092(2) 0.2219(18) 0.8651(17) 0.0463(14) Uani 0.0413(16) 1 d DG U P C 3
O41 O 1.1939(3) 0.5608(4) 0.7498(2) 0.0715(12) Uani 1 1 d . . . . .
C41 C 1.1098(4) 0.6018(4) 0.6946(3) 0.0515(12) Uani 1 1 d . . . . .
C42 C 1.1254(5) 0.6110(6) 0.5974(4) 0.081(2) Uani 1 1 d . . . . .
H42A H 1.209460 0.583749 0.588713 0.122 Uiso 1 1 calc R U . . .
H42B H 1.104530 0.684253 0.561336 0.122 Uiso 1 1 calc R U . . .
H42C H 1.072083 0.571062 0.579727 0.122 Uiso 1 1 calc R U . . .
C43 C 0.9846(5) 0.6447(6) 0.7201(5) 0.083(2) Uani 1 1 d . . . . .
H43A H 0.990147 0.650744 0.779589 0.125 Uiso 1 1 calc R U . . .
H43B H 0.929231 0.597433 0.719466 0.125 Uiso 1 1 calc R U . . .
H43C H 0.954388 0.713337 0.677715 0.125 Uiso 1 1 calc R U . . .

loop_
_atom_site_aniso_label
_atom_site_aniso_U_11
_atom_site_aniso_U_22
_atom_site_aniso_U_33
_atom_site_aniso_U_23
_atom_site_aniso_U_13
_atom_site_aniso_U_12
Cu1 0.02024(19) 0.01395(17) 0.01658(18) -0.00223(13) 0.00282(14) -0.00202(14)
Cu2 0.0224(2) 0.01372(17) 0.0228(2) -0.00537(14) 0.00457(15) -0.00520(14)
S1 0.0165(3) 0.0138(3) 0.0184(3) -0.0034(3) 0.0023(3) -0.0018(3)
S2 0.0246(4) 0.0192(4) 0.0231(4) 0.0009(3) 0.0043(3) 0.0020(3)
F1S2 0.070(2) 0.0520(17) 0.0616(19) 0.0018(14) 0.0412(16) -0.0134(15)
F2S2 0.0282(15) 0.095(3) 0.104(3) -0.022(2) -0.0072(15) -0.0135(15)
F3S2 0.0585(19) 0.0353(15) 0.130(3) -0.0099(17) 0.0551(19) 0.0085(13)
O1S2 0.0337(14) 0.0235(12) 0.0238(12) -0.0073(9) -0.0071(10) 0.0071(10)
O2S2 0.0460(17) 0.0248(13) 0.0505(18) -0.0141(12) -0.0014(13) -0.0043(12)
O3S2 0.0428(17) 0.0409(16) 0.0326(15) 0.0128(12) 0.0092(12) 0.0040(13)
C2S 0.031(2) 0.029(2) 0.059(3) -0.0020(18) 0.0165(19) 0.0001(16)
N1 0.0185(12) 0.0157(11) 0.0142(11) -0.0036(9) -0.0001(9) -0.0031(9)
N2 0.0234(14) 0.0203(13) 0.0184(13) -0.0035(10) 0.0021(10) -0.0037(10)
N3 0.0198(13) 0.0138(11) 0.0227(13) -0.0077(10) 0.0044(10) -0.0041(9)
N4 0.0250(14) 0.0178(12) 0.0274(14) -0.0053(11) 0.0064(11) -0.0065(11)
C1 0.0163(14) 0.0118(12) 0.0151(13) -0.0014(10) 0.0025(10) -0.0014(10)
C2 0.0203(14) 0.0117(12) 0.0139(13) -0.0023(10) 0.0022(10) -0.0044(10)
C3 0.0225(15) 0.0132(13) 0.0193(14) -0.0049(11) 0.0043(11) -0.0034(11)
C4 0.0219(15) 0.0162(13) 0.0172(14) -0.0017(11) 0.0018(11) -0.0002(11)
C5 0.0239(16) 0.0188(14) 0.0140(13) -0.0050(11) 0.0002(11) -0.0042(12)
C6 0.0213(15) 0.0138(12) 0.0151(13) -0.0044(10) 0.0043(11) -0.0035(11)
C7 0.035(2) 0.0233(16) 0.0264(17) -0.0051(13) -0.0082(14) 0.0029(14)
C8 0.0245(16) 0.0130(13) 0.0169(14) -0.0041(10) 0.0011(11) -0.0063(11)
C9 0.0289(17) 0.0155(13) 0.0154(14) -0.0067(11) 0.0025(12) -0.0052(12)
C10 0.0174(14) 0.0197(14) 0.0161(14) -0.0045(11) 0.0008(11) -0.0007(11)
C11 0.0172(14) 0.0236(15) 0.0177(14) -0.0055(11) 0.0001(11) -0.0029(12)
C12 0.0255(18) 0.0332(19) 0.0236(17) -0.0099(14) 0.0037(13) -0.0017(15)
C13 0.0263(18) 0.050(2) 0.0202(17) -0.0089(15) 0.0064(14) -0.0081(16)
C14 0.037(2) 0.039(2) 0.0224(17) -0.0006(15) 0.0065(15) -0.0160(17)
C15 0.0334(19) 0.0238(17) 0.0246(17) -0.0001(13) 0.0035(14) -0.0075(14)
C16 0.0214(16) 0.0217(15) 0.0171(14) -0.0054(12) -0.0022(12) -0.0031(12)
C17 0.0258(16) 0.0245(15) 0.0184(14) -0.0080(12) -0.0069(12) -0.0049(13)
C18 0.0308(19) 0.0269(17) 0.0268(17) -0.0098(14) -0.0021(14) -0.0097(14)
C19 0.043(2) 0.0292(19) 0.046(2) -0.0120(17) -0.0076(18) -0.0154(18)
C20 0.055(3) 0.0266(19) 0.058(3) -0.0199(19) -0.014(2) -0.0054(19)
C21 0.042(2) 0.044(2) 0.048(2) -0.032(2) -0.0046(19) 0.0017(19)
C22 0.032(2) 0.037(2) 0.0254(17) -0.0158(15) -0.0008(14) -0.0049(16)
C23 0.0205(16) 0.0202(15) 0.0284(17) -0.0075(13) 0.0018(13) -0.0030(12)
C24 0.0215(16) 0.0177(14) 0.0291(17) -0.0084(12) 0.0074(13) -0.0031(12)
C25 0.0203(17) 0.0274(17) 0.042(2) -0.0133(15) 0.0058(15) -0.0055(13)
C26 0.0276(19) 0.0290(18) 0.052(2) -0.0116(17) 0.0168(17) -0.0133(15)
C27 0.034(2) 0.0290(18) 0.037(2) -0.0010(16) 0.0130(16) -0.0119(16)
C28 0.0322(19) 0.0232(16) 0.0286(18) -0.0036(13) 0.0054(14) -0.0059(14)
C29 0.0268(17) 0.0172(14) 0.0342(19) -0.0147(13) 0.0048(14) -0.0072(13)
C30 0.0286(17) 0.0149(13) 0.0289(17) -0.0137(12) 0.0077(13) -0.0059(12)
C31 0.035(2) 0.0260(17) 0.035(2) -0.0148(15) 0.0024(16) -0.0024(15)
C32 0.039(2) 0.038(2) 0.063(3) -0.026(2) -0.012(2) 0.0057(19)
C33 0.031(2) 0.035(2) 0.089(4) -0.034(2) 0.011(2) -0.0066(18)
S3 0.0252(5) 0.0249(5) 0.0261(5) -0.0040(4) 0.0039(4) -0.0011(4)
F1S3 0.0371(13) 0.0650(16) 0.0486(14) -0.0178(13) 0.0027(11) -0.0172(13)
F2S3 0.0632(17) 0.0550(17) 0.0476(16) -0.0260(13) 0.0146(13) -0.0045(14)
F3S3 0.0496(17) 0.0590(16) 0.0405(14) 0.0026(12) 0.0008(13) -0.0122(14)
O1S3 0.0278(15) 0.0434(16) 0.0488(16) -0.0012(13) 0.0018(13) -0.0073(13)
O2S3 0.0336(15) 0.0300(14) 0.0388(15) -0.0139(12) 0.0022(12) 0.0003(12)
O3S3 0.0424(16) 0.0323(15) 0.0321(15) 0.0008(12) 0.0091(13) -0.0024(13)
C3S 0.0371(16) 0.0481(16) 0.0391(15) -0.0162(13) 0.0054(14) -0.0104(14)
C34 0.047(3) 0.0263(19) 0.068(3) -0.027(2) 0.035(2) -0.0158(18)
S4 0.0361(17) 0.0428(17) 0.0433(17) -0.0045(16) 0.0022(16) -0.0054(16)
F1S4 0.048(3) 0.050(3) 0.042(3) -0.019(3) 0.012(3) -0.011(3)
F2S4 0.045(2) 0.055(3) 0.046(2) -0.017(2) 0.007(2) -0.011(2)
F3S4 0.043(3) 0.045(3) 0.039(3) -0.012(3) 0.007(3) -0.008(3)
O1S4 0.033(3) 0.033(3) 0.039(3) -0.011(3) 0.001(3) -0.005(3)
O2S4 0.029(3) 0.038(3) 0.041(3) -0.003(3) 0.001(3) -0.001(3)
O3S4 0.036(3) 0.052(3) 0.042(3) -0.002(2) 0.004(3) -0.009(3)
C4S 0.044(2) 0.051(2) 0.042(2) -0.017(2) 0.008(2) -0.010(2)
C35 0.047(2) 0.0156(15) 0.033(2) -0.0113(14) 0.0111(17) -0.0069(15)
S5 0.043(2) 0.050(2) 0.042(2) -0.0174(19) 0.0079(19) -0.010(2)
F1S5 0.037(3) 0.041(3) 0.042(3) -0.009(3) 0.002(3) -0.004(3)
F2S5 0.039(4) 0.060(4) 0.049(4) -0.013(4) 0.003(4) -0.013(4)
F3S5 0.038(3) 0.052(3) 0.039(3) -0.007(3) 0.005(3) -0.010(3)
O1S5 0.049(3) 0.053(3) 0.044(3) -0.019(3) 0.010(3) -0.009(3)
O2S5 0.037(2) 0.041(2) 0.040(2) -0.007(2) 0.005(2) -0.005(2)
O3S5 0.043(3) 0.054(3) 0.044(3) -0.016(3) 0.006(3) -0.011(3)
C5S 0.039(2) 0.053(2) 0.043(2) -0.008(2) 0.003(2) -0.010(2)
O41 0.041(2) 0.128(4) 0.050(2) -0.046(2) -0.0090(16) 0.006(2)
C41 0.035(2) 0.077(3) 0.055(3) -0.041(3) -0.002(2) -0.007(2)
C42 0.050(3) 0.149(7) 0.048(3) -0.043(4) -0.008(2) -0.003(4)
C43 0.036(3) 0.149(7) 0.093(5) -0.083(5) -0.003(3) -0.008(3)

loop_
_atom_type_symbol
_atom_type_description
_atom_type_scat_dispersion_real
_atom_type_scat_dispersion_imag
_atom_type_scat_source
C C 0.0033 0.0016 'International Tables Vol C Tables 4.2.6.8 and 6.1.1.4'
H H 0.0000 0.0000 'International Tables Vol C Tables 4.2.6.8 and 6.1.1.4'
Cu Cu 0.3201 1.2651 'International Tables Vol C Tables 4.2.6.8 and 6.1.1.4'
F F 0.0171 0.0103 'International Tables Vol C Tables 4.2.6.8 and 6.1.1.4'
N N 0.0061 0.0033 'International Tables Vol C Tables 4.2.6.8 and 6.1.1.4'
O O 0.0106 0.0060 'International Tables Vol C Tables 4.2.6.8 and 6.1.1.4'
S S 0.1246 0.1234 'International Tables Vol C Tables 4.2.6.8 and 6.1.1.4'

loop_
_exptl_crystal_face_index_h
_exptl_crystal_face_index_k
_exptl_crystal_face_index_l
_exptl_crystal_face_perp_dist
-1 1 1 0.0945
0 0 1 0.0912
2 0 -1 0.1064
0 0 -1 0.0510
0 -1 -1 0.0930
0 -1 0 0.1287
-1 0 0 0.1256
-1 -1 0 0.1459
0 1 1 0.0845
2 0 1 0.1152

loop_
_geom_angle_atom_site_label_1
_geom_angle_atom_site_label_2
_geom_angle_atom_site_label_3
_geom_angle
_geom_angle_site_symmetry_1
_geom_angle_site_symmetry_3
_geom_angle_publ_flag
S1 Cu1 Cu2 53.72(2) . . ?
O1S2 Cu1 Cu2 99.82(6) . . ?
O1S2 Cu1 S1 100.90(7) . . ?
N1 Cu1 Cu2 139.15(7) . . ?
N1 Cu1 S1 99.32(7) . . ?
N1 Cu1 O1S2 116.63(10) . . ?
N2 Cu1 Cu2 111.60(8) . . ?
N2 Cu1 S1 160.22(9) . . ?
N2 Cu1 O1S2 94.50(10) . . ?
N2 Cu1 N1 84.55(10) . . ?
S1 Cu2 Cu1 54.41(2) . . ?
N3 Cu2 Cu1 140.85(7) . . ?
N3 Cu2 S1 99.66(7) . . ?
N4 Cu2 Cu1 114.01(8) . . ?
N4 Cu2 S1 164.67(8) . . ?
N4 Cu2 N3 84.24(11) . . ?
Cu2 S1 Cu1 71.87(3) . . ?
C1 S1 Cu1 95.54(9) . . ?
C1 S1 Cu2 94.69(10) . . ?
O1S2 S2 C2S 102.13(18) . . ?
O2S2 S2 O1S2 113.91(15) . . ?
O2S2 S2 C2S 104.0(2) . . ?
O3S2 S2 O1S2 114.30(17) . . ?
O3S2 S2 O2S2 116.38(19) . . ?
O3S2 S2 C2S 103.73(19) . . ?
S2 O1S2 Cu1 123.52(15) . . ?
F1S2 C2S S2 111.4(3) . . ?
F1S2 C2S F2S2 108.4(4) . . ?
F1S2 C2S F3S2 107.7(4) . . ?
F2S2 C2S S2 111.0(3) . . ?
F2S2 C2S F3S2 108.1(4) . . ?
F3S2 C2S S2 110.1(3) . . ?
C8 N1 Cu1 112.53(17) . . ?
C8 N1 C16 110.3(2) . . ?
C10 N1 Cu1 102.89(18) . . ?
C10 N1 C8 111.4(2) . . ?
C10 N1 C16 111.8(2) . . ?
C16 N1 Cu1 107.63(18) . . ?
C11 N2 Cu1 112.0(2) . . ?
C15 N2 Cu1 128.1(2) . . ?
C15 N2 C11 119.3(3) . . ?
C9 N3 Cu2 111.36(18) . . ?
C9 N3 C29 109.5(2) . . ?
C23 N3 Cu2 99.17(19) . . ?
C23 N3 C9 112.6(2) . . ?
C23 N3 C29 108.7(2) . . ?
C29 N3 Cu2 115.1(2) . . ?
C24 N4 Cu2 112.2(2) . . ?
C28 N4 Cu2 128.9(3) . . ?
C28 N4 C24 118.5(3) . . ?
C2 C1 S1 119.2(2) . . ?
C6 C1 S1 120.8(2) . . ?
C6 C1 C2 120.0(3) . . ?
C1 C2 C8 121.7(3) . . ?
C3 C2 C1 119.1(3) . . ?
C3 C2 C8 119.2(3) . . ?
C2 C3 H3 118(2) . . ?
C4 C3 C2 122.1(3) . . ?
C4 C3 H3 119(2) . . ?
C3 C4 C5 117.8(3) . . ?
C3 C4 C7 121.1(3) . . ?
C5 C4 C7 121.1(3) . . ?
C4 C5 H5 120(2) . . ?
C4 C5 C6 121.9(3) . . ?
C6 C5 H5 118(2) . . ?
C1 C6 C5 119.1(3) . . ?
C1 C6 C9 122.1(3) . . ?
C5 C6 C9 118.7(3) . . ?
C4 C7 H7A 109.5 . . ?
C4 C7 H7B 109.5 . . ?
C4 C7 H7C 109.5 . . ?
H7A C7 H7B 109.5 . . ?
H7A C7 H7C 109.5 . . ?
H7B C7 H7C 109.5 . . ?
N1 C8 C2 113.4(2) . . ?
N1 C8 H8A 104(2) . . ?
N1 C8 H8B 111(2) . . ?
C2 C8 H8A 111(2) . . ?
C2 C8 H8B 109(2) . . ?
H8A C8 H8B 109(3) . . ?
N3 C9 C6 113.9(2) . . ?
N3 C9 H9A 109(2) . . ?
N3 C9 H9B 106(2) . . ?
C6 C9 H9A 109(2) . . ?
C6 C9 H9B 110(2) . . ?
H9A C9 H9B 109(3) . . ?
N1 C10 H10A 106(2) . . ?
N1 C10 H10B 114(2) . . ?
N1 C10 C11 109.0(2) . . ?
H10A C10 H10B 108(3) . . ?
C11 C10 H10A 109(2) . . ?
C11 C10 H10B 110(2) . . ?
N2 C11 C10 115.3(3) . . ?
N2 C11 C12 120.9(3) . . ?
C12 C11 C10 123.7(3) . . ?
C11 C12 H12 120(3) . . ?
C11 C12 C13 119.4(3) . . ?
C13 C12 H12 121(3) . . ?
C12 C13 H13 121(2) . . ?
C14 C13 C12 119.2(3) . . ?
C14 C13 H13 120(2) . . ?
C13 C14 H14 123(2) . . ?
C13 C14 C15 119.3(3) . . ?
C15 C14 H14 118(2) . . ?
N2 C15 C14 121.9(3) . . ?
N2 C15 H15 117(2) . . ?
C14 C15 H15 121(2) . . ?
N1 C16 H16A 107(2) . . ?
N1 C16 H16B 107(2) . . ?
N1 C16 C17 114.8(3) . . ?
H16A C16 H16B 110(3) . . ?
C17 C16 H16A 110(2) . . ?
C17 C16 H16B 109(2) . . ?
C18 C17 C16 119.9(3) . . ?
C18 C17 C22 118.8(3) . . ?
C22 C17 C16 121.3(3) . . ?
C17 C18 H18 118(2) . . ?
C17 C18 C19 120.4(4) . . ?
C19 C18 H18 122(2) . . ?
C18 C19 H19 122(3) . . ?
C20 C19 C18 120.4(4) . . ?
C20 C19 H19 118(3) . . ?
C19 C20 H20 123(3) . . ?
C19 C20 C21 119.9(4) . . ?
C21 C20 H20 118(3) . . ?
C20 C21 H21 123(3) . . ?
C20 C21 C22 120.1(4) . . ?
C22 C21 H21 117(3) . . ?
C17 C22 C21 120.4(4) . . ?
C17 C22 H22 118(2) . . ?
C21 C22 H22 122(2) . . ?
N3 C23 H23A 114(2) . . ?
N3 C23 H23B 109(3) . . ?
N3 C23 C24 109.8(3) . . ?
H23A C23 H23B 102(3) . . ?
C24 C23 H23A 111(2) . . ?
C24 C23 H23B 111(3) . . ?
N4 C24 C23 115.2(3) . . ?
N4 C24 C25 122.2(3) . . ?
C25 C24 C23 122.6(3) . . ?
C24 C25 H25 121(2) . . ?
C24 C25 C26 118.6(4) . . ?
C26 C25 H25 121(2) . . ?
C25 C26 H26 128(4) . . ?
C27 C26 C25 119.4(4) . . ?
C27 C26 H26 113(4) . . ?
C26 C27 H27 125(3) . . ?
C26 C27 C28 118.9(4) . . ?
C28 C27 H27 116(3) . . ?
N4 C28 C27 122.4(4) . . ?
N4 C28 H28 115(2) . . ?
C27 C28 H28 122(2) . . ?
N3 C29 H29A 106(2) . . ?
N3 C29 H29B 105(2) . . ?
N3 C29 C30 113.2(3) . . ?
H29A C29 H29B 110(3) . . ?
C30 C29 H29A 113(2) . . ?
C30 C29 H29B 109(2) . . ?
C31 C30 C29 120.2(3) . . ?
C35 C30 C29 121.4(3) . . ?
C35 C30 C31 118.4(3) . . ?
C30 C31 H31 120(3) . . ?
C32 C31 C30 120.9(4) . . ?
C32 C31 H31 119(3) . . ?
C31 C32 H32 122(3) . . ?
C33 C32 C31 120.1(5) . . ?
C33 C32 H32 118(3) . . ?
C32 C33 H33 122(2) . . ?
C34 C33 C32 119.9(4) . . ?
C34 C33 H33 118(2) . . ?
O1S3 S3 O2S3 115.8 . . ?
O1S3 S3 C3S 102.7 . . ?
O2S3 S3 C3S 103.0 . . ?
O3S3 S3 O1S3 115.0 . . ?
O3S3 S3 O2S3 114.9 . . ?
O3S3 S3 C3S 102.6 . . ?
F1S3 C3S S3 111.8 . . ?
F2S3 C3S S3 111.5 . . ?
F2S3 C3S F1S3 106.3 . . ?
F2S3 C3S F3S3 108.7 . . ?
F3S3 C3S S3 111.6 . . ?
F3S3 C3S F1S3 106.6 . . ?
C33 C34 H34 127(3) . . ?
C33 C34 C35 120.0(4) . . ?
C35 C34 H34 113(3) . . ?
O1S4 S4 O2S4 115.8 . . ?
O1S4 S4 C4S 102.7 . . ?
O2S4 S4 C4S 103.0 . . ?
O3S4 S4 O1S4 115.0 . . ?
O3S4 S4 O2S4 114.9 . . ?
O3S4 S4 C4S 102.7 . . ?
F1S4 C4S S4 111.8 . . ?
F2S4 C4S S4 111.5 . . ?
F2S4 C4S F1S4 106.3 . . ?
F2S4 C4S F3S4 108.7 . . ?
F3S4 C4S S4 111.7 . . ?
F3S4 C4S F1S4 106.5 . . ?
C30 C35 C34 120.7(4) . . ?
C30 C35 H35 118(3) . . ?
C34 C35 H35 122(3) . . ?
O1S5 S5 O2S5 115.8 . . ?
O1S5 S5 C5S 102.7 . . ?
O2S5 S5 C5S 103.0 . . ?
O3S5 S5 O1S5 115.1 . . ?
O3S5 S5 O2S5 114.9 . . ?
O3S5 S5 C5S 102.6 . . ?
F1S5 C5S S5 111.8 . . ?
F2S5 C5S S5 111.5 . . ?
F2S5 C5S F1S5 106.3 . . ?
F2S5 C5S F3S5 108.7 . . ?
F3S5 C5S S5 111.7 . . ?
F3S5 C5S F1S5 106.5 . . ?
O41 C41 C42 121.4(4) . . ?
O41 C41 C43 121.8(5) . . ?
C42 C41 C43 116.8(5) . . ?
C41 C42 H42A 109.5 . . ?
C41 C42 H42B 109.5 . . ?
C41 C42 H42C 109.5 . . ?
H42A C42 H42B 109.5 . . ?
H42A C42 H42C 109.5 . . ?
H42B C42 H42C 109.5 . . ?
C41 C43 H43A 109.5 . . ?
C41 C43 H43B 109.5 . . ?
C41 C43 H43C 109.5 . . ?
H43A C43 H43B 109.5 . . ?
H43A C43 H43C 109.5 . . ?
H43B C43 H43C 109.5 . . ?

loop_
_geom_bond_atom_site_label_1
_geom_bond_atom_site_label_2
_geom_bond_distance
_geom_bond_site_symmetry_2
_geom_bond_publ_flag
Cu1 Cu2 2.5475(5) . ?
Cu1 S1 2.1798(8) . ?
Cu1 O1S2 2.176(2) . ?
Cu1 N1 2.043(2) . ?
Cu1 N2 1.959(3) . ?
Cu2 S1 2.1611(8) . ?
Cu2 N3 2.114(3) . ?
Cu2 N4 1.945(3) . ?
S1 C1 1.799(3) . ?
S2 O1S2 1.450(2) . ?
S2 O2S2 1.437(3) . ?
S2 O3S2 1.427(3) . ?
S2 C2S 1.825(4) . ?
F1S2 C2S 1.312(5) . ?
F2S2 C2S 1.317(6) . ?
F3S2 C2S 1.321(5) . ?
N1 C8 1.492(4) . ?
N1 C10 1.484(4) . ?
N1 C16 1.508(4) . ?
N2 C11 1.353(4) . ?
N2 C15 1.341(4) . ?
N3 C9 1.482(4) . ?
N3 C23 1.482(4) . ?
N3 C29 1.494(4) . ?
N4 C24 1.352(4) . ?
N4 C28 1.341(4) . ?
C1 C2 1.399(4) . ?
C1 C6 1.395(4) . ?
C2 C3 1.392(4) . ?
C2 C8 1.507(4) . ?
C3 H3 0.91(4) . ?
C3 C4 1.385(4) . ?
C4 C5 1.392(4) . ?
C4 C7 1.506(4) . ?
C5 H5 0.87(4) . ?
C5 C6 1.396(4) . ?
C6 C9 1.512(4) . ?
C7 H7A 0.9600 . ?
C7 H7B 0.9600 . ?
C7 H7C 0.9600 . ?
C8 H8A 0.96(3) . ?
C8 H8B 1.01(4) . ?
C9 H9A 0.91(4) . ?
C9 H9B 1.00(4) . ?
C10 H10A 0.95(4) . ?
C10 H10B 1.00(4) . ?
C10 C11 1.497(4) . ?
C11 C12 1.380(4) . ?
C12 H12 0.84(4) . ?
C12 C13 1.388(5) . ?
C13 H13 0.94(4) . ?
C13 C14 1.369(6) . ?
C14 H14 0.92(4) . ?
C14 C15 1.380(5) . ?
C15 H15 0.87(4) . ?
C16 H16A 0.99(4) . ?
C16 H16B 0.96(4) . ?
C16 C17 1.511(4) . ?
C17 C18 1.386(5) . ?
C17 C22 1.392(5) . ?
C18 H18 0.94(4) . ?
C18 C19 1.389(5) . ?
C19 H19 0.88(5) . ?
C19 C20 1.376(6) . ?
C20 H20 0.91(5) . ?
C20 C21 1.376(7) . ?
C21 H21 0.95(5) . ?
C21 C22 1.392(6) . ?
C22 H22 0.93(4) . ?
C23 H23A 0.96(4) . ?
C23 H23B 0.91(4) . ?
C23 C24 1.503(5) . ?
C24 C25 1.384(5) . ?
C25 H25 0.93(4) . ?
C25 C26 1.388(5) . ?
C26 H26 0.86(5) . ?
C26 C27 1.381(6) . ?
C27 H27 0.93(5) . ?
C27 C28 1.383(5) . ?
C28 H28 1.02(4) . ?
C29 H29A 0.96(4) . ?
C29 H29B 1.02(4) . ?
C29 C30 1.500(5) . ?
C30 C31 1.388(5) . ?
C30 C35 1.387(5) . ?
C31 H31 0.90(4) . ?
C31 C32 1.384(6) . ?
C32 H32 0.93(5) . ?
C32 C33 1.378(7) . ?
C33 H33 1.05(4) . ?
C33 C34 1.376(7) . ?
S3 O1S3 1.4416 . ?
S3 O2S3 1.4538 . ?
S3 O3S3 1.4330 . ?
S3 C3S 1.8105(12) . ?
F1S3 C3S 1.3496 . ?
F2S3 C3S 1.3248 . ?
F3S3 C3S 1.3429 . ?
C34 H34 0.86(5) . ?
C34 C35 1.391(6) . ?
S4 O1S4 1.426(9) . ?
S4 O2S4 1.438(9) . ?
S4 O3S4 1.417(9) . ?
S4 C4S 1.791(11) . ?
F1S4 C4S 1.335(9) . ?
F2S4 C4S 1.310(8) . ?
F3S4 C4S 1.327(8) . ?
C35 H35 0.90(4) . ?
S5 O1S5 1.434(8) . ?
S5 O2S5 1.444(8) . ?
S5 O3S5 1.424(8) . ?
S5 C5S 1.801(10) . ?
F1S5 C5S 1.342(7) . ?
F2S5 C5S 1.318(7) . ?
F3S5 C5S 1.335(7) . ?
O41 C41 1.205(6) . ?
C41 C42 1.492(7) . ?
C41 C43 1.498(7) . ?
C42 H42A 0.9600 . ?
C42 H42B 0.9600 . ?
C42 H42C 0.9600 . ?
C43 H43A 0.9600 . ?
C43 H43B 0.9600 . ?
C43 H43C 0.9600 . ?

loop_
_geom_torsion_atom_site_label_1
_geom_torsion_atom_site_label_2
_geom_torsion_atom_site_label_3
_geom_torsion_atom_site_label_4
_geom_torsion
_geom_torsion_site_symmetry_1
_geom_torsion_site_symmetry_2
_geom_torsion_site_symmetry_3
_geom_torsion_site_symmetry_4
_geom_torsion_publ_flag
Cu1 S1 C1 C2 -53.9(2) . . . . ?
Cu1 S1 C1 C6 125.9(2) . . . . ?
Cu1 N1 C8 C2 -49.3(3) . . . . ?
Cu1 N1 C10 C11 -41.8(3) . . . . ?
Cu1 N1 C16 C17 -179.6(2) . . . . ?
Cu1 N2 C11 C10 -9.7(3) . . . . ?
Cu1 N2 C11 C12 171.1(3) . . . . ?
Cu1 N2 C15 C14 -171.3(3) . . . . ?
Cu2 S1 C1 C2 -126.1(2) . . . . ?
Cu2 S1 C1 C6 53.7(2) . . . . ?
Cu2 N3 C9 C6 46.5(3) . . . . ?
Cu2 N3 C23 C24 45.0(3) . . . . ?
Cu2 N3 C29 C30 60.1(3) . . . . ?
Cu2 N4 C24 C23 7.2(3) . . . . ?
Cu2 N4 C24 C25 -172.7(2) . . . . ?
Cu2 N4 C28 C27 171.9(3) . . . . ?
S1 C1 C2 C3 179.3(2) . . . . ?
S1 C1 C2 C8 -2.9(4) . . . . ?
S1 C1 C6 C5 -179.7(2) . . . . ?
S1 C1 C6 C9 4.0(4) . . . . ?
O1S2 S2 C2S F1S2 59.6(4) . . . . ?
O1S2 S2 C2S F2S2 -61.2(3) . . . . ?
O1S2 S2 C2S F3S2 179.1(3) . . . . ?
O2S2 S2 O1S2 Cu1 -4.6(2) . . . . ?
O2S2 S2 C2S F1S2 -59.1(4) . . . . ?
O2S2 S2 C2S F2S2 180.0(3) . . . . ?
O2S2 S2 C2S F3S2 60.4(4) . . . . ?
O3S2 S2 O1S2 Cu1 132.57(19) . . . . ?
O3S2 S2 C2S F1S2 178.7(3) . . . . ?
O3S2 S2 C2S F2S2 57.8(3) . . . . ?
O3S2 S2 C2S F3S2 -61.8(4) . . . . ?
C2S S2 O1S2 Cu1 -116.1(2) . . . . ?
N1 C10 C11 N2 36.4(4) . . . . ?
N1 C10 C11 C12 -144.5(3) . . . . ?
N1 C16 C17 C18 92.9(4) . . . . ?
N1 C16 C17 C22 -87.6(4) . . . . ?
N2 C11 C12 C13 1.0(5) . . . . ?
N3 C23 C24 N4 -38.6(4) . . . . ?
N3 C23 C24 C25 141.3(3) . . . . ?
N3 C29 C30 C31 -79.3(4) . . . . ?
N3 C29 C30 C35 101.9(4) . . . . ?
N4 C24 C25 C26 -0.2(5) . . . . ?
C1 C2 C3 C4 0.9(4) . . . . ?
C1 C2 C8 N1 68.5(4) . . . . ?
C1 C6 C9 N3 -68.3(4) . . . . ?
C2 C1 C6 C5 0.2(4) . . . . ?
C2 C1 C6 C9 -176.2(3) . . . . ?
C2 C3 C4 C5 -0.8(5) . . . . ?
C2 C3 C4 C7 178.4(3) . . . . ?
C3 C2 C8 N1 -113.7(3) . . . . ?
C3 C4 C5 C6 0.4(5) . . . . ?
C4 C5 C6 C1 -0.1(5) . . . . ?
C4 C5 C6 C9 176.4(3) . . . . ?
C5 C6 C9 N3 115.3(3) . . . . ?
C6 C1 C2 C3 -0.6(4) . . . . ?
C6 C1 C2 C8 177.2(3) . . . . ?
C7 C4 C5 C6 -178.8(3) . . . . ?
C8 N1 C10 C11 -162.6(2) . . . . ?
C8 N1 C16 C17 -56.5(3) . . . . ?
C8 C2 C3 C4 -177.0(3) . . . . ?
C9 N3 C23 C24 162.8(2) . . . . ?
C9 N3 C29 C30 -66.3(4) . . . . ?
C10 N1 C8 C2 65.7(3) . . . . ?
C10 N1 C16 C17 68.1(3) . . . . ?
C10 C11 C12 C13 -178.0(3) . . . . ?
C11 N2 C15 C14 -0.6(5) . . . . ?
C11 C12 C13 C14 0.4(6) . . . . ?
C12 C13 C14 C15 -1.9(6) . . . . ?
C13 C14 C15 N2 2.1(6) . . . . ?
C15 N2 C11 C10 178.2(3) . . . . ?
C15 N2 C11 C12 -0.9(5) . . . . ?
C16 N1 C8 C2 -169.5(2) . . . . ?
C16 N1 C10 C11 73.4(3) . . . . ?
C16 C17 C18 C19 -178.1(3) . . . . ?
C16 C17 C22 C21 178.7(3) . . . . ?
C17 C18 C19 C20 -1.3(6) . . . . ?
C18 C17 C22 C21 -1.8(5) . . . . ?
C18 C19 C20 C21 -0.5(7) . . . . ?
C19 C20 C21 C22 1.1(7) . . . . ?
C20 C21 C22 C17 0.0(6) . . . . ?
C22 C17 C18 C19 2.4(5) . . . . ?
C23 N3 C9 C6 -63.9(3) . . . . ?
C23 N3 C29 C30 170.3(3) . . . . ?
C23 C24 C25 C26 179.9(3) . . . . ?
C24 N4 C28 C27 0.1(5) . . . . ?
C24 C25 C26 C27 -0.6(5) . . . . ?
C25 C26 C27 C28 1.1(6) . . . . ?
C26 C27 C28 N4 -0.9(6) . . . . ?
C28 N4 C24 C23 -179.7(3) . . . . ?
C28 N4 C24 C25 0.5(5) . . . . ?
C29 N3 C9 C6 175.0(3) . . . . ?
C29 N3 C23 C24 -75.6(3) . . . . ?
C29 C30 C31 C32 -178.6(3) . . . . ?
C29 C30 C35 C34 179.6(3) . . . . ?
C30 C31 C32 C33 -0.5(6) . . . . ?
C31 C30 C35 C34 0.8(5) . . . . ?
C31 C32 C33 C34 -0.1(6) . . . . ?
C32 C33 C34 C35 1.1(6) . . . . ?
C33 C34 C35 C30 -1.5(5) . . . . ?
O1S3 S3 C3S F1S3 -179.8 . . . . ?
O1S3 S3 C3S F2S3 -60.9 . . . . ?
O1S3 S3 C3S F3S3 60.9 . . . . ?
O2S3 S3 C3S F1S3 59.6 . . . . ?
O2S3 S3 C3S F2S3 178.5 . . . . ?
O2S3 S3 C3S F3S3 -59.7 . . . . ?
O3S3 S3 C3S F1S3 -60.1 . . . . ?
O3S3 S3 C3S F2S3 58.8 . . . . ?
O3S3 S3 C3S F3S3 -179.4 . . . . ?
O1S4 S4 C4S F1S4 -179.8 . . . . ?
O1S4 S4 C4S F2S4 -60.9 . . . . ?
O1S4 S4 C4S F3S4 61.0 . . . . ?
O2S4 S4 C4S F1S4 59.5 . . . . ?
O2S4 S4 C4S F2S4 178.5 . . . . ?
O2S4 S4 C4S F3S4 -59.7 . . . . ?
O3S4 S4 C4S F1S4 -60.1 . . . . ?
O3S4 S4 C4S F2S4 58.8 . . . . ?
O3S4 S4 C4S F3S4 -179.4 . . . . ?
C35 C30 C31 C32 0.2(5) . . . . ?
O1S5 S5 C5S F1S5 -179.8 . . . . ?
O1S5 S5 C5S F2S5 -60.8 . . . . ?
O1S5 S5 C5S F3S5 61.0 . . . . ?
O2S5 S5 C5S F1S5 59.5 . . . . ?
O2S5 S5 C5S F2S5 178.5 . . . . ?
O2S5 S5 C5S F3S5 -59.7 . . . . ?
O3S5 S5 C5S F1S5 -60.1 . . . . ?
O3S5 S5 C5S F2S5 58.8 . . . . ?
O3S5 S5 C5S F3S5 -179.4 . . . . ?

loop_
_exptl_oxdiff_crystal_face_indexfrac_h
_exptl_oxdiff_crystal_face_indexfrac_k
_exptl_oxdiff_crystal_face_indexfrac_l
_exptl_oxdiff_crystal_face_x
_exptl_oxdiff_crystal_face_y
_exptl_oxdiff_crystal_face_z
-0.9986 0.9975 0.9974 0.0360 0.0195 0.0860
-0.0004 -0.0003 0.9975 0.0424 0.0207 -0.0073
1.9966 0.0005 -0.9973 -0.0842 0.0401 -0.1004
0.0004 0.0003 -0.9975 -0.0424 -0.0207 0.0073
0.0004 -0.9976 -0.9975 -0.0151 -0.0499 -0.0321
0.0001 -0.9979 -0.0000 0.0273 -0.0292 -0.0394
-0.9981 -0.0001 -0.0001 0.0209 -0.0304 0.0538
-0.9980 -0.9980 -0.0001 0.0482 -0.0596 0.0144
-0.0004 0.9976 0.9975 0.0151 0.0499 0.0321
1.9959 -0.0001 0.9978 0.0007 0.0815 -0.1150
